data_4304299
loop_
_publ_author_name
'Adrian B. Chaplin'
'Paul J. Dyson'

_publ_section_title
;
Reactivity and Catalytic Activity of a Robust Ruthenium(II)-Triphos
Complex
;
_journal_name_full 'Inorganic Chemistry'
_journal_page_first 381
_journal_page_last 390
_journal_paper_doi 10.1021/ic701773a
_journal_volume 47
_journal_year 2008
_chemical_formula_moiety 'C43 H42 Cl O2 P3 Ru'
_chemical_formula_sum 'C43 H42 Cl O2 P3 Ru'
_chemical_formula_weight 820.20
_chemical_name_systematic
; 
 ? 
;
_space_group_IT_number 14
_symmetry_cell_setting monoclinic
_symmetry_space_group_name_Hall '-P 2ybc'
_symmetry_space_group_name_H-M 'P 1 21/c 1'
_atom_sites_solution_hydrogens geom
_atom_sites_solution_primary direct
_atom_sites_solution_secondary difmap
_audit_creation_method SHELXL-97
_cell_angle_alpha 90.00
_cell_angle_beta 96.45(5)
_cell_angle_gamma 90.00
_cell_formula_units_Z 4
_cell_length_a 10.082(6)
_cell_length_b 15.654(8)
_cell_length_c 27.322(18)
_cell_measurement_reflns_used 29
_cell_measurement_temperature 100(2)
_cell_measurement_theta_max 15.851
_cell_measurement_theta_min 3.143
_cell_volume 4285(4)
_computing_cell_refinement 'Dirax/lsq (Duisenberg & Schreurs, 1989-2000)'
_computing_data_collection 'Collect (Bruker AXS BV, 1997-2004)'
_computing_data_reduction 'EvalCCD (Duisenberg & Schreurs, 1990-2000)'
_computing_molecular_graphics 'ORTEP3 (Farrugia, 1997)'
_computing_publication_material 'Bruker SHELXTL'
_computing_structure_refinement 'SHELXL-97 (Sheldrick, 1997)'
_computing_structure_solution 'SIR97 (Altomare et al., 1999)'
_diffrn_ambient_temperature 100(2)
_diffrn_measured_fraction_theta_full 0.980
_diffrn_measured_fraction_theta_max 0.980
_diffrn_measurement_device_type 'Bruker APEX II CCD'
_diffrn_measurement_method 'phi and omega scans'
_diffrn_radiation_monochromator graphite
_diffrn_radiation_source 'fine-focus sealed tube'
_diffrn_radiation_type MoK\a
_diffrn_radiation_wavelength 0.71073
_diffrn_reflns_av_R_equivalents 0.0936
_diffrn_reflns_av_sigmaI/netI 0.0911
_diffrn_reflns_limit_h_max 12
_diffrn_reflns_limit_h_min -11
_diffrn_reflns_limit_k_max 18
_diffrn_reflns_limit_k_min -17
_diffrn_reflns_limit_l_max 32
_diffrn_reflns_limit_l_min -32
_diffrn_reflns_number 31611
_diffrn_reflns_theta_full 25.03
_diffrn_reflns_theta_max 25.03
_diffrn_reflns_theta_min 3.30
_exptl_absorpt_coefficient_mu 0.573
_exptl_absorpt_correction_type none
_exptl_crystal_colour yellow
_exptl_crystal_density_diffrn 1.271
_exptl_crystal_density_meas 0
_exptl_crystal_density_method 'not measured'
_exptl_crystal_description needle
_exptl_crystal_F_000 1688
_exptl_crystal_size_max 0.27
_exptl_crystal_size_mid 0.16
_exptl_crystal_size_min 0.10
_platon_squeeze_details ' ? '
_refine_diff_density_max 3.011
_refine_diff_density_min -1.405
_refine_diff_density_rms 0.178
_refine_ls_extinction_method none
_refine_ls_goodness_of_fit_ref 1.061
_refine_ls_hydrogen_treatment constr
_refine_ls_matrix_type full
_refine_ls_number_parameters 453
_refine_ls_number_reflns 7426
_refine_ls_number_restraints 6
_refine_ls_restrained_S_all 1.061
_refine_ls_R_factor_all 0.1211
_refine_ls_R_factor_gt 0.0871
_refine_ls_shift/su_max 0.001
_refine_ls_shift/su_mean 0.000
_refine_ls_structure_factor_coef Fsqd
_refine_ls_weighting_details 'calc w=1/[\s^2^(Fo^2^)+(0.1124P)^2^+37.8754P] where P=(Fo^2^+2Fc^2^)/3'
_refine_ls_weighting_scheme calc
_refine_ls_wR_factor_gt 0.2159
_refine_ls_wR_factor_ref 0.2359
_reflns_number_gt 5240
_reflns_number_total 7426
_reflns_threshold_expression >2sigma(I)
_cod_data_source_file ic701773a-file002_1.cif
_cod_data_source_block complex2
_cod_depositor_comments
;
The following automatic conversions were performed:
'_symmetry_cell_setting' value 'Monoclinic' changed to 'monoclinic'
according to '/home/saulius/struct/CIF-dictionaries/cif_core.dic'
dictionary named 'cif_core.dic' version 2.4.1 from 2010-06-29.

Automatic conversion script
Id: cif_fix_enum 1527 2010-12-29 10:47:43Z saulius 
;
_cod_database_code 4304299

loop_
_symmetry_equiv_pos_as_xyz
'x, y, z'
'-x, y+1/2, -z+1/2'
'-x, -y, -z'
'x, -y-1/2, z-1/2'

loop_
_atom_site_label
_atom_site_type_symbol
_atom_site_fract_x
_atom_site_fract_y
_atom_site_fract_z
_atom_site_U_iso_or_equiv
_atom_site_adp_type
_atom_site_occupancy
_atom_site_symmetry_multiplicity
_atom_site_calc_flag
_atom_site_refinement_flags
_atom_site_disorder_assembly
_atom_site_disorder_group
Ru1 Ru 0.97182(6) 0.10465(4) 0.32917(2) 0.0172(2) Uani 1 1 d . . .
Cl1 Cl 1.0335(2) -0.00074(12) 0.26951(7) 0.0230(5) Uani 1 1 d . . .
P1 P 0.7673(2) 0.13368(13) 0.28835(8) 0.0192(5) Uani 1 1 d . . .
P2 P 1.0423(2) 0.22634(13) 0.29404(7) 0.0178(5) Uani 1 1 d . . .
P3 P 0.9180(2) 0.18554(13) 0.39323(7) 0.0190(5) Uani 1 1 d . . .
O1 O 0.9570(5) -0.0137(3) 0.3749(2) 0.0219(12) Uani 1 1 d . . .
O2 O 1.1499(5) 0.0533(4) 0.3732(2) 0.0233(13) Uani 1 1 d . . .
C1 C 0.8051(8) 0.3072(5) 0.3228(3) 0.0216(18) Uani 1 1 d . . .
C2 C 0.6972(8) 0.2361(5) 0.3090(3) 0.0196(17) Uani 1 1 d . . .
H2A H 0.6312 0.2580 0.2823 0.024 Uiso 1 1 calc R . .
H2B H 0.6493 0.2247 0.3380 0.024 Uiso 1 1 calc R . .
C3 C 0.9109(8) 0.3077(5) 0.2845(3) 0.0197(17) Uani 1 1 d . . .
H3A H 0.9538 0.3646 0.2854 0.024 Uiso 1 1 calc R . .
H3B H 0.8630 0.2998 0.2511 0.024 Uiso 1 1 calc R . .
C4 C 0.8744(8) 0.2970(5) 0.3761(3) 0.0219(18) Uani 1 1 d . . .
H4A H 0.8146 0.3198 0.3993 0.026 Uiso 1 1 calc R . .
H4B H 0.9569 0.3318 0.3797 0.026 Uiso 1 1 calc R . .
C5 C 0.7350(8) 0.3949(5) 0.3189(3) 0.0244(18) Uani 1 1 d . . .
H5A H 0.6562 0.3933 0.3369 0.037 Uiso 1 1 calc R . .
H5B H 0.7076 0.4083 0.2842 0.037 Uiso 1 1 calc R . .
H5C H 0.7967 0.4390 0.3332 0.037 Uiso 1 1 calc R . .
C6 C 1.0844(10) -0.0119(5) 0.3863(3) 0.029(2) Uani 1 1 d . . .
C7 C 1.1567(9) -0.0829(6) 0.4139(4) 0.032(2) Uani 1 1 d . . .
H7A H 1.0959 -0.1126 0.4337 0.048 Uiso 1 1 calc R . .
H7B H 1.2323 -0.0599 0.4355 0.048 Uiso 1 1 calc R . .
H7C H 1.1895 -0.1232 0.3905 0.048 Uiso 1 1 calc R . .
C8 C 0.6408(8) 0.0527(5) 0.2958(3) 0.0201(17) Uani 1 1 d . . .
C9 C 0.6782(9) -0.0343(6) 0.2924(3) 0.0277(19) Uani 1 1 d . . .
H9 H 0.7659 -0.0486 0.2857 0.033 Uiso 1 1 calc R . .
C10 C 0.5861(9) -0.0988(6) 0.2988(4) 0.035(2) Uani 1 1 d . . .
H10 H 0.6122 -0.1569 0.2969 0.042 Uiso 1 1 calc R . .
C11 C 0.4575(9) -0.0791(6) 0.3079(3) 0.028(2) Uani 1 1 d . . .
H11 H 0.3957 -0.1238 0.3118 0.034 Uiso 1 1 calc R . .
C12 C 0.4176(8) 0.0059(6) 0.3114(3) 0.0270(19) Uani 1 1 d . . .
H12 H 0.3297 0.0191 0.3184 0.032 Uiso 1 1 calc R . .
C13 C 0.5076(8) 0.0710(6) 0.3047(3) 0.0242(18) Uani 1 1 d . . .
H13 H 0.4794 0.1287 0.3061 0.029 Uiso 1 1 calc R . .
C14 C 0.7400(8) 0.1465(5) 0.2198(3) 0.0204(17) Uani 1 1 d . . .
C15 C 0.8430(8) 0.1270(6) 0.1904(3) 0.0258(19) Uani 1 1 d . . .
H15 H 0.9255 0.1045 0.2051 0.031 Uiso 1 1 calc R . .
C16 C 0.8234(9) 0.1409(6) 0.1399(3) 0.032(2) Uani 1 1 d . . .
H16 H 0.8933 0.1287 0.1204 0.039 Uiso 1 1 calc R . .
C17 C 0.7037(11) 0.1722(6) 0.1178(3) 0.037(2) Uani 1 1 d . . .
H17 H 0.6924 0.1830 0.0833 0.044 Uiso 1 1 calc R . .
C18 C 0.5967(10) 0.1885(6) 0.1464(4) 0.038(2) Uani 1 1 d . . .
H18 H 0.5122 0.2072 0.1313 0.045 Uiso 1 1 calc R . .
C19 C 0.6195(9) 0.1761(6) 0.1971(3) 0.029(2) Uani 1 1 d . . .
H19 H 0.5499 0.1885 0.2168 0.035 Uiso 1 1 calc R . .
C20 C 1.1859(8) 0.2817(5) 0.3298(3) 0.0231(18) Uani 1 1 d . . .
C21 C 1.2038(9) 0.3699(5) 0.3290(3) 0.0273(19) Uani 1 1 d . . .
H21 H 1.1391 0.4052 0.3109 0.033 Uiso 1 1 calc R . .
C22 C 1.3178(10) 0.4068(6) 0.3550(4) 0.039(2) Uani 1 1 d . . .
H22 H 1.3302 0.4669 0.3544 0.047 Uiso 1 1 calc R . .
C23 C 1.4124(9) 0.3556(6) 0.3818(3) 0.031(2) Uani 1 1 d . . .
H23 H 1.4879 0.3809 0.4002 0.037 Uiso 1 1 calc R . .
C24 C 1.3966(9) 0.2677(6) 0.3817(3) 0.028(2) Uani 1 1 d . . .
H24 H 1.4634 0.2328 0.3990 0.034 Uiso 1 1 calc R . .
C25 C 1.2821(9) 0.2295(6) 0.3562(3) 0.029(2) Uani 1 1 d . . .
H25 H 1.2704 0.1694 0.3568 0.034 Uiso 1 1 calc R . .
C26 C 1.1125(8) 0.2224(5) 0.2348(3) 0.0206(17) Uani 1 1 d . . .
C27 C 1.0804(8) 0.2833(5) 0.1966(3) 0.0190(17) Uani 1 1 d . . .
H27 H 1.0237 0.3302 0.2016 0.023 Uiso 1 1 calc R . .
C28 C 1.1327(9) 0.2736(6) 0.1519(3) 0.028(2) Uani 1 1 d . . .
H28 H 1.1098 0.3138 0.1263 0.034 Uiso 1 1 calc R . .
C29 C 1.2186(8) 0.2057(5) 0.1438(3) 0.0246(19) Uani 1 1 d . . .
H29 H 1.2508 0.1994 0.1126 0.030 Uiso 1 1 calc R . .
C30 C 1.2570(9) 0.1468(6) 0.1819(3) 0.029(2) Uani 1 1 d . . .
H30 H 1.3194 0.1028 0.1776 0.035 Uiso 1 1 calc R . .
C31 C 1.2002(8) 0.1552(5) 0.2265(3) 0.0226(18) Uani 1 1 d . . .
H31 H 1.2218 0.1142 0.2518 0.027 Uiso 1 1 calc R . .
C32 C 1.0479(8) 0.1916(5) 0.4472(3) 0.0209(17) Uani 1 1 d U . .
C33 C 1.0563(9) 0.1226(6) 0.4799(3) 0.028(2) Uani 1 1 d . . .
H33 H 0.9935 0.0773 0.4751 0.034 Uiso 1 1 calc R . .
C34 C 1.1550(9) 0.1199(6) 0.5192(3) 0.030(2) Uani 1 1 d . . .
H34 H 1.1603 0.0724 0.5409 0.036 Uiso 1 1 calc R . .
C35 C 1.2476(9) 0.1867(6) 0.5273(3) 0.030(2) Uani 1 1 d . . .
H35 H 1.3149 0.1853 0.5546 0.036 Uiso 1 1 calc R . .
C36 C 1.2389(9) 0.2546(6) 0.4947(3) 0.033(2) Uani 1 1 d . . .
H36 H 1.3015 0.3000 0.4998 0.039 Uiso 1 1 calc R . .
C37 C 1.1415(9) 0.2582(6) 0.4548(3) 0.031(2) Uani 1 1 d . . .
H37 H 1.1379 0.3052 0.4327 0.037 Uiso 1 1 calc R . .
C38 C 0.7724(8) 0.1510(5) 0.4254(3) 0.0229(18) Uani 1 1 d . . .
C39 C 0.7058(8) 0.0744(6) 0.4142(3) 0.0251(19) Uani 1 1 d . . .
H39 H 0.7364 0.0374 0.3903 0.030 Uiso 1 1 calc R . .
C40 C 0.5936(8) 0.0510(6) 0.4377(3) 0.027(2) Uani 1 1 d . . .
H40 H 0.5482 -0.0011 0.4295 0.033 Uiso 1 1 calc R . .
C41 C 0.5502(9) 0.1057(6) 0.4732(3) 0.031(2) Uani 1 1 d . . .
H41 H 0.4732 0.0913 0.4885 0.037 Uiso 1 1 calc R . .
C42 C 0.6183(8) 0.1801(6) 0.4860(3) 0.0259(19) Uani 1 1 d . . .
H42 H 0.5892 0.2156 0.5109 0.031 Uiso 1 1 calc R . .
C43 C 0.7290(9) 0.2042(5) 0.4631(3) 0.0261(19) Uani 1 1 d . . .
H43 H 0.7755 0.2555 0.4725 0.031 Uiso 1 1 calc R . .

loop_
_atom_site_aniso_label
_atom_site_aniso_U_11
_atom_site_aniso_U_22
_atom_site_aniso_U_33
_atom_site_aniso_U_23
_atom_site_aniso_U_13
_atom_site_aniso_U_12
Ru1 0.0145(3) 0.0153(4) 0.0238(4) 0.0020(3) 0.0112(2) 0.0017(3)
Cl1 0.0216(10) 0.0176(10) 0.0323(11) -0.0038(8) 0.0147(8) 0.0003(8)
P1 0.0140(10) 0.0193(11) 0.0262(11) 0.0021(8) 0.0114(8) 0.0007(8)
P2 0.0184(11) 0.0151(10) 0.0221(10) 0.0036(8) 0.0126(8) 0.0010(8)
P3 0.0190(11) 0.0159(11) 0.0244(11) 0.0015(8) 0.0128(8) 0.0006(8)
O1 0.016(3) 0.019(3) 0.033(3) 0.007(2) 0.013(2) 0.004(2)
O2 0.017(3) 0.021(3) 0.033(3) 0.003(2) 0.007(2) 0.000(2)
C1 0.015(4) 0.021(4) 0.032(4) -0.001(3) 0.016(3) -0.007(3)
C2 0.015(4) 0.016(4) 0.030(4) 0.002(3) 0.014(3) 0.000(3)
C3 0.014(4) 0.025(5) 0.022(4) 0.006(3) 0.011(3) 0.001(3)
C4 0.019(4) 0.016(4) 0.033(5) 0.000(3) 0.011(3) 0.002(3)
C5 0.026(5) 0.009(4) 0.041(5) 0.000(3) 0.015(4) 0.005(4)
C6 0.042(6) 0.019(5) 0.028(5) 0.002(4) 0.011(4) 0.007(4)
C7 0.027(5) 0.022(5) 0.049(6) 0.014(4) 0.011(4) 0.008(4)
C8 0.014(4) 0.024(5) 0.024(4) 0.004(3) 0.008(3) -0.005(3)
C9 0.017(4) 0.026(5) 0.040(5) 0.006(4) 0.007(4) 0.005(4)
C10 0.028(5) 0.026(5) 0.052(6) -0.001(4) 0.011(4) 0.000(4)
C11 0.020(5) 0.022(5) 0.043(5) 0.006(4) 0.008(4) -0.010(4)
C12 0.016(4) 0.037(5) 0.030(5) 0.002(4) 0.009(3) 0.003(4)
C13 0.020(4) 0.028(5) 0.027(4) -0.002(4) 0.011(3) -0.002(4)
C14 0.017(4) 0.023(4) 0.023(4) 0.005(3) 0.008(3) -0.003(3)
C15 0.016(4) 0.035(5) 0.028(4) -0.005(4) 0.007(3) -0.001(4)
C16 0.028(5) 0.040(6) 0.033(5) 0.002(4) 0.016(4) -0.002(4)
C17 0.054(7) 0.030(5) 0.029(5) -0.004(4) 0.012(4) -0.002(5)
C18 0.029(5) 0.038(6) 0.045(6) 0.005(4) 0.001(4) 0.011(4)
C19 0.022(5) 0.032(5) 0.033(5) 0.009(4) 0.003(4) 0.005(4)
C20 0.024(5) 0.027(5) 0.020(4) 0.006(3) 0.010(3) 0.002(4)
C21 0.024(5) 0.021(5) 0.037(5) 0.004(4) 0.004(4) -0.005(4)
C22 0.040(6) 0.022(5) 0.057(6) -0.005(4) 0.014(5) -0.006(4)
C23 0.020(5) 0.035(5) 0.038(5) -0.004(4) 0.011(4) -0.005(4)
C24 0.026(5) 0.032(5) 0.028(5) 0.002(4) 0.011(4) -0.002(4)
C25 0.035(5) 0.030(5) 0.025(4) 0.009(4) 0.018(4) 0.007(4)
C26 0.017(4) 0.014(4) 0.033(5) -0.006(3) 0.013(3) -0.004(3)
C27 0.022(4) 0.015(4) 0.021(4) 0.002(3) 0.010(3) 0.000(3)
C28 0.023(5) 0.035(5) 0.030(5) 0.008(4) 0.014(4) -0.001(4)
C29 0.023(5) 0.030(5) 0.022(4) -0.002(4) 0.011(3) -0.005(4)
C30 0.024(5) 0.028(5) 0.040(5) -0.005(4) 0.022(4) 0.002(4)
C31 0.027(5) 0.017(4) 0.026(4) 0.002(3) 0.012(3) -0.004(4)
C32 0.0210(19) 0.0213(19) 0.0207(19) -0.0003(10) 0.0039(10) 0.0002(10)
C33 0.024(5) 0.034(5) 0.030(5) 0.002(4) 0.013(4) 0.005(4)
C34 0.030(5) 0.035(5) 0.029(5) 0.001(4) 0.020(4) 0.006(4)
C35 0.022(5) 0.045(6) 0.024(4) -0.001(4) 0.005(4) 0.007(4)
C36 0.028(5) 0.042(6) 0.032(5) -0.009(4) 0.015(4) -0.010(4)
C37 0.028(5) 0.036(5) 0.031(5) 0.000(4) 0.018(4) 0.005(4)
C38 0.023(4) 0.029(5) 0.019(4) 0.005(3) 0.010(3) 0.003(4)
C39 0.023(5) 0.030(5) 0.026(4) 0.005(4) 0.016(3) 0.002(4)
C40 0.018(4) 0.023(5) 0.042(5) 0.009(4) 0.013(4) -0.007(4)
C41 0.027(5) 0.041(6) 0.028(5) 0.005(4) 0.015(4) 0.006(4)
C42 0.019(4) 0.033(5) 0.028(4) 0.002(4) 0.016(4) 0.007(4)
C43 0.027(5) 0.020(5) 0.033(5) 0.006(4) 0.010(4) 0.000(4)

loop_
_atom_type_symbol
_atom_type_description
_atom_type_scat_dispersion_real
_atom_type_scat_dispersion_imag
_atom_type_scat_source
C C 0.0033 0.0016 'International Tables Vol C Tables 4.2.6.8 and 6.1.1.4'
H H 0.0000 0.0000 'International Tables Vol C Tables 4.2.6.8 and 6.1.1.4'
O O 0.0106 0.0060 'International Tables Vol C Tables 4.2.6.8 and 6.1.1.4'
P P 0.1023 0.0942 'International Tables Vol C Tables 4.2.6.8 and 6.1.1.4'
Cl Cl 0.1484 0.1585 'International Tables Vol C Tables 4.2.6.8 and 6.1.1.4'
Ru Ru -1.2594 0.8363 'International Tables Vol C Tables 4.2.6.8 and 6.1.1.4'

loop_
_geom_angle_atom_site_label_1
_geom_angle_atom_site_label_2
_geom_angle_atom_site_label_3
_geom_angle
_geom_angle_site_symmetry_1
_geom_angle_site_symmetry_3
_geom_angle_publ_flag
O2 Ru1 O1 59.7(2) . . ?
O2 Ru1 P3 91.92(16) . . ?
O1 Ru1 P3 89.67(16) . . ?
O2 Ru1 P1 168.54(15) . . ?
O1 Ru1 P1 108.89(15) . . ?
P3 Ru1 P1 89.11(9) . . ?
O2 Ru1 P2 105.16(16) . . ?
O1 Ru1 P2 164.67(16) . . ?
P3 Ru1 P2 88.37(8) . . ?
P1 Ru1 P2 86.28(8) . . ?
O2 Ru1 Cl1 82.24(16) . . ?
O1 Ru1 Cl1 81.54(15) . . ?
P3 Ru1 Cl1 171.05(7) . . ?
P1 Ru1 Cl1 95.29(8) . . ?
P2 Ru1 Cl1 99.67(8) . . ?
O2 Ru1 C6 29.9(3) . . ?
O1 Ru1 C6 29.9(2) . . ?
P3 Ru1 C6 93.1(2) . . ?
P1 Ru1 C6 138.6(2) . . ?
P2 Ru1 C6 135.1(2) . . ?
Cl1 Ru1 C6 78.4(2) . . ?
C8 P1 C2 105.6(4) . . ?
C8 P1 C14 99.2(4) . . ?
C2 P1 C14 101.1(4) . . ?
C8 P1 Ru1 114.3(3) . . ?
C2 P1 Ru1 112.1(3) . . ?
C14 P1 Ru1 122.3(3) . . ?
C3 P2 C26 104.0(4) . . ?
C3 P2 C20 104.9(4) . . ?
C26 P2 C20 97.1(4) . . ?
C3 P2 Ru1 112.6(3) . . ?
C26 P2 Ru1 120.7(3) . . ?
C20 P2 Ru1 115.3(3) . . ?
C4 P3 C32 106.2(4) . . ?
C4 P3 C38 102.4(4) . . ?
C32 P3 C38 99.3(4) . . ?
C4 P3 Ru1 113.6(3) . . ?
C32 P3 Ru1 115.5(3) . . ?
C38 P3 Ru1 117.9(3) . . ?
C6 O1 Ru1 89.4(5) . . ?
C6 O2 Ru1 91.7(5) . . ?
C5 C1 C4 108.2(7) . . ?
C5 C1 C2 108.3(7) . . ?
C4 C1 C2 112.3(6) . . ?
C5 C1 C3 106.8(6) . . ?
C4 C1 C3 110.9(6) . . ?
C2 C1 C3 110.1(6) . . ?
C1 C2 P1 114.0(5) . . ?
C1 C3 P2 115.8(5) . . ?
C1 C4 P3 113.9(6) . . ?
O1 C6 O2 118.6(8) . . ?
O1 C6 C7 121.6(8) . . ?
O2 C6 C7 119.8(8) . . ?
O1 C6 Ru1 60.7(4) . . ?
O2 C6 Ru1 58.4(4) . . ?
C7 C6 Ru1 173.0(6) . . ?
C9 C8 C13 117.9(7) . . ?
C9 C8 P1 117.7(6) . . ?
C13 C8 P1 124.4(6) . . ?
C10 C9 C8 120.0(8) . . ?
C11 C10 C9 120.8(9) . . ?
C10 C11 C12 120.5(8) . . ?
C13 C12 C11 119.5(8) . . ?
C12 C13 C8 121.3(8) . . ?
C19 C14 C15 118.9(7) . . ?
C19 C14 P1 120.5(6) . . ?
C15 C14 P1 120.6(6) . . ?
C16 C15 C14 119.8(8) . . ?
C17 C16 C15 120.8(8) . . ?
C16 C17 C18 120.1(9) . . ?
C19 C18 C17 118.1(9) . . ?
C14 C19 C18 122.1(8) . . ?
C21 C20 C25 120.1(8) . . ?
C21 C20 P2 123.1(6) . . ?
C25 C20 P2 116.7(7) . . ?
C20 C21 C22 120.0(8) . . ?
C23 C22 C21 120.2(9) . . ?
C24 C23 C22 120.1(9) . . ?
C23 C24 C25 120.5(9) . . ?
C20 C25 C24 119.1(8) . . ?
C31 C26 C27 118.5(7) . . ?
C31 C26 P2 118.5(6) . . ?
C27 C26 P2 123.0(6) . . ?
C28 C27 C26 119.5(8) . . ?
C27 C28 C29 121.5(8) . . ?
C28 C29 C30 120.1(7) . . ?
C31 C30 C29 118.2(8) . . ?
C26 C31 C30 122.1(8) . . ?
C33 C32 C37 119.2(8) . . ?
C33 C32 P3 117.0(6) . . ?
C37 C32 P3 123.7(6) . . ?
C34 C33 C32 120.5(9) . . ?
C33 C34 C35 120.6(9) . . ?
C36 C35 C34 118.6(8) . . ?
C35 C36 C37 121.8(9) . . ?
C36 C37 C32 119.4(8) . . ?
C39 C38 C43 118.8(7) . . ?
C39 C38 P3 122.0(6) . . ?
C43 C38 P3 119.2(6) . . ?
C38 C39 C40 121.1(8) . . ?
C41 C40 C39 119.0(8) . . ?
C42 C41 C40 120.5(8) . . ?
C41 C42 C43 121.2(8) . . ?
C42 C43 C38 119.4(8) . . ?

loop_
_geom_bond_atom_site_label_1
_geom_bond_atom_site_label_2
_geom_bond_distance
_geom_bond_site_symmetry_2
_geom_bond_publ_flag
Ru1 O2 2.198(6) . ?
Ru1 O1 2.249(5) . ?
Ru1 P3 2.275(2) . ?
Ru1 P1 2.277(3) . ?
Ru1 P2 2.282(2) . ?
Ru1 Cl1 2.448(2) . ?
Ru1 C6 2.580(9) . ?
P1 C8 1.826(8) . ?
P1 C2 1.865(8) . ?
P1 C14 1.874(8) . ?
P2 C3 1.835(8) . ?
P2 C26 1.839(8) . ?
P2 C20 1.866(9) . ?
P3 C4 1.847(8) . ?
P3 C32 1.862(8) . ?
P3 C38 1.873(8) . ?
O1 C6 1.287(11) . ?
O2 C6 1.288(10) . ?
C1 C5 1.542(11) . ?
C1 C4 1.550(11) . ?
C1 C2 1.573(11) . ?
C1 C3 1.576(10) . ?
C6 C7 1.487(12) . ?
C8 C9 1.419(12) . ?
C8 C13 1.420(11) . ?
C9 C10 1.396(12) . ?
C10 C11 1.382(13) . ?
C11 C12 1.397(12) . ?
C12 C13 1.390(12) . ?
C14 C19 1.381(12) . ?
C14 C15 1.416(11) . ?
C15 C16 1.387(12) . ?
C16 C17 1.378(14) . ?
C17 C18 1.425(14) . ?
C18 C19 1.392(13) . ?
C20 C21 1.393(12) . ?
C20 C25 1.403(12) . ?
C21 C22 1.406(13) . ?
C22 C23 1.389(14) . ?
C23 C24 1.384(13) . ?
C24 C25 1.413(13) . ?
C26 C31 1.409(11) . ?
C26 C27 1.423(11) . ?
C27 C28 1.393(11) . ?
C28 C29 1.404(12) . ?
C29 C30 1.412(12) . ?
C30 C31 1.410(11) . ?
C32 C33 1.398(12) . ?
C32 C37 1.406(12) . ?
C33 C34 1.380(13) . ?
C34 C35 1.403(13) . ?
C35 C36 1.383(13) . ?
C36 C37 1.384(13) . ?
C38 C39 1.391(12) . ?
C38 C43 1.432(12) . ?
C39 C40 1.411(11) . ?
C40 C41 1.400(12) . ?
C41 C42 1.378(13) . ?
C42 C43 1.391(11) . ?

loop_
_platon_squeeze_void_nr
_platon_squeeze_void_average_x
_platon_squeeze_void_average_y
_platon_squeeze_void_average_z
_platon_squeeze_void_volume
_platon_squeeze_void_count_electrons
1 -0.019 0.000 0.000 334.3 -3.1
2 -0.005 0.500 0.500 334.3 -4.1
3 0.450 0.853 0.409 8.4 0.1
4 0.450 0.647 0.909 8.4 0.5
5 0.549 0.353 0.091 8.4 -0.3
6 0.549 0.147 0.591 8.4 -0.2
